data_1575237
loop_
_publ_author_name
'Gao, Yunpeng'
'Jiang, Julong'
'Maeda, Satoshi'
'Kubota, Koji'
'Ito, Hajime'

_publ_section_title
;
 A cooperative electron-deficient phosphine/olefin ligand system for the
 site-selective mechanochemical Suzuki-Miyaura cross-coupling of
 2,4-dibromoaryl ethers.
;
_journal_issue 35
_journal_name_full 'Chemical science'
_journal_page_first 15964
_journal_page_last 15976
_journal_paper_doi 10.1039/d5sc01669j
_journal_volume 16
_journal_year 2025
_chemical_absolute_configuration syn
_chemical_formula_moiety 'C19 H15 Br O'
_chemical_formula_sum 'C19 H15 Br O'
_chemical_formula_weight 339.22
_chemical_name_systematic 5-bromo-2-methoxy-1,1':4',1''-terphenyl
_space_group_crystal_system monoclinic
_space_group_IT_number 7
_space_group_name_Hall 'P -2yac'
_space_group_name_H-M_alt 'P 1 n 1'
_atom_sites_solution_hydrogens geom
_atom_sites_solution_primary dual
_audit_creation_date 2023-02-10
_audit_creation_method
;
Olex2 1.2
(compiled 2018.05.29 svn.r3508 for OlexSys, GUI svn.r5506)
;
_audit_update_record
;
2023-10-06 deposited with the CCDC.	2025-07-25 downloaded from the CCDC.
;
_cell_angle_alpha 90
_cell_angle_beta 91.0300(10)
_cell_angle_gamma 90
_cell_formula_units_Z 4
_cell_length_a 9.70110(10)
_cell_length_b 12.6871(2)
_cell_length_c 12.0065(2)
_cell_measurement_reflns_used 5962
_cell_measurement_temperature 123
_cell_measurement_theta_max 76.9710
_cell_measurement_theta_min 3.6450
_cell_volume 1477.51(4)
_computing_cell_refinement 'CrysAlisPro 1.171.41.110a (Rigaku OD, 2021)'
_computing_data_collection 'CrysAlisPro 1.171.41.110a (Rigaku OD, 2021)'
_computing_data_reduction 'CrysAlisPro 1.171.41.110a (Rigaku OD, 2021)'
_computing_molecular_graphics 'Olex2 (Dolomanov et al., 2009)'
_computing_publication_material 'Olex2 (Dolomanov et al., 2009)'
_computing_structure_refinement 'ShelXL (Sheldrick, 2015)'
_computing_structure_solution 'ShelXT (Sheldrick, 2015)'
_diffrn_ambient_temperature 123
_diffrn_detector 'Hybrid Pixel Array Detector'
_diffrn_detector_area_resol_mean 10.0000
_diffrn_measured_fraction_theta_full 0.991
_diffrn_measured_fraction_theta_max 0.957
_diffrn_measurement_details
;
List of Runs (angles in degrees, time in seconds):

  # Type    Start    End  Width  t~exp~   \w     \q     \k     \f   Frames
#--------------------------------------------------------------------------
  1  \w    -53.00  44.00   0.50    0.50    --  -45.39   0.00 -60.00  194
  2  \w    -92.00 -63.00   0.50    0.50    --  -45.39   0.00 -60.00   58
  3  \w   -136.00 -70.00   0.50    0.50    --  -46.81  28.00-150.00  132
  4  \w    -58.00  43.00   0.50    0.50    --  -46.81  28.00-150.00  202
  5  \w   -188.00 -84.00   0.50    0.50    -- -109.60  28.00-150.00  208
  6  \w   -166.00-133.00   0.50    0.50    -- -109.60   9.00  30.00   66
  7  \w   -197.00 -64.00   0.50    0.50    -- -109.60  46.00-150.00  266
  8  \w    -89.00 -53.00   0.50    0.50    -- -109.60   9.00  30.00   72
  9  \w   -180.00-155.00   0.50    0.50    -- -109.60  46.00-120.00   50
 10  \w   -196.00 -20.00   0.50    0.50    -- -109.60  18.00  90.00  352
;
_diffrn_measurement_device 'four-circle diffractometer'
_diffrn_measurement_device_type 'XtaLAB AFC11 (RCD3): quarter-chi single'
_diffrn_measurement_method '\w scans'
_diffrn_orient_matrix_type 'CrysAlisPro convention (1999,Acta A55,543-557)'
_diffrn_orient_matrix_UB_11 0.0688886000
_diffrn_orient_matrix_UB_12 0.0538577000
_diffrn_orient_matrix_UB_13 0.1017090000
_diffrn_orient_matrix_UB_21 -0.1322066000
_diffrn_orient_matrix_UB_22 -0.0167005000
_diffrn_orient_matrix_UB_23 0.0671267000
_diffrn_orient_matrix_UB_31 0.0546924000
_diffrn_orient_matrix_UB_32 -0.1074651000
_diffrn_orient_matrix_UB_33 0.0405354000
_diffrn_radiation_monochromator mirror
_diffrn_radiation_probe x-ray
_diffrn_radiation_type CuK\a
_diffrn_radiation_wavelength 1.54184
_diffrn_reflns_av_R_equivalents 0.0188
_diffrn_reflns_av_unetI/netI 0.0216
_diffrn_reflns_Laue_measured_fraction_full 0.991
_diffrn_reflns_Laue_measured_fraction_max 0.957
_diffrn_reflns_limit_h_max 12
_diffrn_reflns_limit_h_min -12
_diffrn_reflns_limit_k_max 10
_diffrn_reflns_limit_k_min -15
_diffrn_reflns_limit_l_max 15
_diffrn_reflns_limit_l_min -15
_diffrn_reflns_number 7494
_diffrn_reflns_point_group_measured_fraction_full 0.709
_diffrn_reflns_point_group_measured_fraction_max 0.667
_diffrn_reflns_theta_full 67.684
_diffrn_reflns_theta_max 77.096
_diffrn_reflns_theta_min 3.484
_diffrn_source 'Rotating-anode X-ray tube (dual wavelength)'
_diffrn_source_type 'Rigaku (Cu) X-ray DW Source'
_exptl_absorpt_coefficient_mu 3.742
_exptl_absorpt_correction_T_max 1.00000
_exptl_absorpt_correction_T_min 0.37440
_exptl_absorpt_correction_type multi-scan
_exptl_absorpt_process_details
;
CrysAlisPro 1.171.41.110a (Rigaku Oxford Diffraction, 2021)
Empirical absorption correction using spherical harmonics,
implemented in SCALE3 ABSPACK scaling algorithm.
;
_exptl_crystal_colour 'clear colourless'
_exptl_crystal_colour_lustre clear
_exptl_crystal_colour_primary colourless
_exptl_crystal_density_diffrn 1.525
_exptl_crystal_description block
_exptl_crystal_F_000 688
_exptl_crystal_recrystallization_method 'Re-crystallisation from solvent: Hexane/DCM'
_exptl_crystal_size_max 0.4
_exptl_crystal_size_mid 0.4
_exptl_crystal_size_min 0.4
_refine_diff_density_max 0.382
_refine_diff_density_min -0.615
_refine_diff_density_rms 0.074
_refine_ls_abs_structure_details
;
 Flack x determined using 1101 quotients [(I+)-(I-)]/[(I+)+(I-)]
 (Parsons, Flack and Wagner, Acta Cryst. B69 (2013) 249-259).
;
_refine_ls_abs_structure_Flack 0.47(3)
_refine_ls_extinction_coef 0.0030(5)
_refine_ls_extinction_expression Fc^*^=kFc[1+0.001xFc^2^\l^3^/sin(2\q)]^-1/4^
_refine_ls_extinction_method 'SHELXL-2016/6 (Sheldrick 2016)'
_refine_ls_goodness_of_fit_ref 1.116
_refine_ls_hydrogen_treatment constr
_refine_ls_matrix_type full
_refine_ls_number_parameters 382
_refine_ls_number_reflns 4171
_refine_ls_number_restraints 83
_refine_ls_restrained_S_all 1.106
_refine_ls_R_factor_all 0.0304
_refine_ls_R_factor_gt 0.0287
_refine_ls_shift/su_max 0.001
_refine_ls_shift/su_mean 0.000
_refine_ls_structure_factor_coef Fsqd
_refine_ls_weighting_details 'w=1/[\s^2^(Fo^2^)+(0.0514P)^2^+1.1512P] where P=(Fo^2^+2Fc^2^)/3'
_refine_ls_weighting_scheme calc
_refine_ls_wR_factor_gt 0.0783
_refine_ls_wR_factor_ref 0.0895
_reflns_Friedel_coverage 0.390
_reflns_Friedel_fraction_full 0.425
_reflns_Friedel_fraction_max 0.376
_reflns_number_gt 4054
_reflns_number_total 4171
_reflns_threshold_expression 'I > 2\s(I)'
_cod_data_source_file d5sc01669j2.cif
_cod_data_source_block gyp813_auto
_cod_depositor_comments 'Adding full bibliography for 1575237--1575240.cif.'
_cod_database_code 1575237
_shelx_shelxl_version_number 2016/6
_chemical_oxdiff_formula 'C H O'
_shelx_space_group_comment
;
The symmetry employed for this shelxl refinement is uniquely defined
by the following loop, which should always be used as a source of
symmetry information in preference to the above space-group names.
They are only intended as comments.
;
_shelx_estimated_absorpt_t_max 0.316
_shelx_estimated_absorpt_t_min 0.316
_diffrn_oxdiff_digest_frames
;
0136e158af3e6af46bd6a992d6ccdf5c51000322c4e
;
_reflns_odcompleteness_completeness 99.17
_reflns_odcompleteness_iscentric 1
_reflns_odcompleteness_theta 66.97
_olex2_refinement_description
;
1. Fixed Uiso
 At 1.2 times of:
  All C(H) groups
 At 1.5 times of:
  All C(H,H,H) groups
2. Rigid bond restraints
 C32, C31, C33
 with sigma for 1-2 distances of 0.01 and sigma for 1-3 distances of 0.01
 C32, C31, C30, C33, C28, C29
 with sigma for 1-2 distances of 0.05 and sigma for 1-3 distances of 0.01
3. Uiso/Uaniso restraints and constraints
C8 \\sim C9 \\sim C7: within 1.7A with sigma of 0.01 and sigma for terminal
atoms of 0.08
C32 \\sim C31 \\sim C33: within 1.7A with sigma of 0.01 and sigma for terminal
atoms of 0.08
4. Rigid body (RIGU) restrains
 C32, C31, C33
 with sigma for 1-2 distances of 0.004 and sigma for 1-3 distances of 0.004
 C8, C9, C7
 with sigma for 1-2 distances of 0.004 and sigma for 1-3 distances of 0.004
 C32, C31, C30, C29, C28, C33
 with sigma for 1-2 distances of 0.001 and sigma for 1-3 distances of 0.004
5.a Aromatic/amide H refined with riding coordinates:
 C12(H12), C35(H35), C29(H29), C38(H38), C6(H6), C18(H18), C16(H16), C3(H3),
 C11(H11), C32(H32), C9(H9), C30(H30), C39(H39), C33(H33), C4(H4), C23(H23),
 C17(H17), C15(H15), C36(H36), C25(H25), C8(H8), C37(H37), C26(H26), C14(H14)
5.b Idealised Me refined as rotating group:
 C21(H21A,H21B,H21C), C42(H42A,H42B,H42C)
;
_olex2_submission_special_instructions 'No special instructions were received'
_oxdiff_exptl_absorpt_empirical_details
;
Empirical correction (ABSPACK) includes:
- Absorption correction using spherical harmonics
- Frame scaling
;
_oxdiff_exptl_absorpt_empirical_full_max 2.677
_oxdiff_exptl_absorpt_empirical_full_min 0.361

loop_
_space_group_symop_operation_xyz
'x, y, z'
'x+1/2, -y, z+1/2'

loop_
_atom_site_label
_atom_site_type_symbol
_atom_site_fract_x
_atom_site_fract_y
_atom_site_fract_z
_atom_site_U_iso_or_equiv
_atom_site_adp_type
_atom_site_occupancy
_atom_site_site_symmetry_order
_atom_site_calc_flag
_atom_site_refinement_flags_posn
_atom_site_refinement_flags_adp
_atom_site_refinement_flags_occupancy
_atom_site_disorder_assembly
_atom_site_disorder_group
Br19 Br 0.38939(4) 0.52373(6) 0.42703(3) 0.0300(2) Uani 1 1 d . . . . .
Br40 Br 0.60968(4) 0.97652(6) 0.57091(3) 0.0294(2) Uani 1 1 d . . . . .
O20 O 0.3899(6) 0.7483(4) 0.8708(5) 0.0247(12) Uani 1 1 d . . . . .
O41 O 0.6120(7) 0.7530(4) 0.1275(5) 0.0298(14) Uani 1 1 d . . . . .
C12 C 0.4976(7) 0.4569(6) 0.8912(6) 0.0186(13) Uani 1 1 d . . . . .
H12 H 0.569397 0.447931 0.839284 0.022 Uiso 1 1 calc R . . . .
C35 C 0.7282(8) 1.1885(6) -0.2263(7) 0.0277(19) Uani 1 1 d . . . . .
H35 H 0.814924 1.169083 -0.194639 0.033 Uiso 1 1 calc R . . . .
C28 C 0.6069(9) 0.9726(5) 0.1277(7) 0.0186(14) Uani 1 1 d . U . . .
C29 C 0.7087(9) 0.9612(6) 0.0555(7) 0.0235(14) Uani 1 1 d . U . . .
H29 H 0.781270 0.912909 0.071347 0.028 Uiso 1 1 calc R . . . .
C38 C 0.4768(8) 1.2387(6) -0.3209(7) 0.0250(16) Uani 1 1 d . . . . .
H38 H 0.390280 1.255436 -0.354805 0.030 Uiso 1 1 calc R . . . .
C10 C 0.3913(7) 0.4060(5) 1.0668(6) 0.0152(13) Uani 1 1 d . . . . .
C24 C 0.6104(8) 0.9025(6) 0.4352(7) 0.0219(16) Uani 1 1 d . . . . .
C6 C 0.4013(8) 0.5409(6) 0.6658(7) 0.0182(15) Uani 1 1 d . . . . .
H6 H 0.419129 0.467319 0.663926 0.022 Uiso 1 1 calc R . . . .
C18 C 0.5184(8) 0.3172(5) 1.2231(6) 0.0189(15) Uani 1 1 d . . . . .
H18 H 0.602982 0.338868 1.191660 0.023 Uiso 1 1 calc R . . . .
C16 C 0.4028(9) 0.2275(6) 1.3691(6) 0.0235(16) Uani 1 1 d . . . . .
H16 H 0.405242 0.188120 1.436442 0.028 Uiso 1 1 calc R . . . .
C3 C 0.3683(7) 0.7603(6) 0.6679(6) 0.0200(15) Uani 1 1 d . . . . .
H3 H 0.357981 0.834773 0.668777 0.024 Uiso 1 1 calc R . . . .
C11 C 0.4975(7) 0.3962(5) 0.9877(6) 0.0181(13) Uani 1 1 d . . . . .
H11 H 0.570066 0.347196 1.000960 0.022 Uiso 1 1 calc R . . . .
C34 C 0.6080(8) 1.1569(5) -0.1760(6) 0.0189(14) Uani 1 1 d . . . . .
C27 C 0.6151(8) 0.8005(6) 0.2300(7) 0.0180(15) Uani 1 1 d . . . . .
C31 C 0.6066(9) 1.0932(5) -0.0692(7) 0.0213(14) Uani 1 1 d . U . . .
C13 C 0.3948(7) 0.3459(5) 1.1706(6) 0.0196(14) Uani 1 1 d . . . . .
C32 C 0.5040(8) 1.1090(5) 0.0073(7) 0.0194(13) Uani 1 1 d . U . . .
H32 H 0.434329 1.159931 -0.007538 0.023 Uiso 1 1 calc R . . . .
C21 C 0.4008(9) 0.8566(5) 0.8788(10) 0.033(2) Uani 1 1 d . . . . .
H21A H 0.487967 0.879498 0.846712 0.050 Uiso 1 1 calc GR . . . .
H21B H 0.398486 0.877435 0.957375 0.050 Uiso 1 1 calc GR . . . .
H21C H 0.323682 0.889594 0.838182 0.050 Uiso 1 1 calc GR . . . .
C1 C 0.3933(7) 0.5918(5) 0.7635(7) 0.0169(14) Uani 1 1 d . . . . .
C9 C 0.2856(9) 0.4796(5) 1.0416(8) 0.0214(16) Uani 1 1 d . U . . .
H9 H 0.210753 0.486861 1.090916 0.026 Uiso 1 1 calc R . . . .
C30 C 0.7101(10) 1.0210(5) -0.0458(8) 0.0230(16) Uani 1 1 d . U . . .
H30 H 0.782312 1.010962 -0.097142 0.028 Uiso 1 1 calc R . . . .
C39 C 0.4803(8) 1.1816(6) -0.2263(7) 0.0217(16) Uani 1 1 d . . . . .
H39 H 0.397045 1.158302 -0.193824 0.026 Uiso 1 1 calc R . . . .
C22 C 0.6044(8) 0.9087(6) 0.2302(7) 0.0199(15) Uani 1 1 d . . . . .
C33 C 0.5011(8) 1.0512(5) 0.1062(7) 0.0195(13) Uani 1 1 d . U . . .
H33 H 0.430669 1.063184 0.158660 0.023 Uiso 1 1 calc R . . . .
C4 C 0.3687(9) 0.7039(6) 0.5640(7) 0.0238(15) Uani 1 1 d . . . . .
H4 H 0.359218 0.740287 0.495146 0.029 Uiso 1 1 calc R . . . .
C23 C 0.6022(9) 0.9590(6) 0.3371(8) 0.0214(17) Uani 1 1 d . . . . .
H23 H 0.594827 1.033559 0.340559 0.026 Uiso 1 1 calc R . . . .
C7 C 0.3984(8) 0.5277(5) 0.8701(7) 0.0193(15) Uani 1 1 d . U . . .
C2 C 0.3833(8) 0.7046(6) 0.7665(8) 0.0235(16) Uani 1 1 d . . . . .
C17 C 0.5213(9) 0.2560(6) 1.3228(6) 0.0224(15) Uani 1 1 d . . . . .
H17 H 0.606897 0.235581 1.355940 0.027 Uiso 1 1 calc R . . . .
C15 C 0.2728(9) 0.2549(6) 1.3201(7) 0.0272(17) Uani 1 1 d . . . . .
H15 H 0.189173 0.234289 1.353871 0.033 Uiso 1 1 calc R . . . .
C5 C 0.3828(8) 0.5980(6) 0.5665(7) 0.0225(16) Uani 1 1 d . . . . .
C36 C 0.7228(9) 1.2481(6) -0.3224(8) 0.0297(19) Uani 1 1 d . . . . .
H36 H 0.806280 1.271083 -0.354667 0.036 Uiso 1 1 calc R . . . .
C25 C 0.6316(8) 0.7929(6) 0.4287(7) 0.0260(17) Uani 1 1 d . . . . .
H25 H 0.647556 0.753204 0.494750 0.031 Uiso 1 1 calc R . . . .
C8 C 0.2891(8) 0.5386(5) 0.9504(7) 0.0209(14) Uani 1 1 d . U . . .
H8 H 0.218358 0.589088 0.937383 0.025 Uiso 1 1 calc R . . . .
C37 C 0.6012(9) 1.2746(6) -0.3715(7) 0.0261(18) Uani 1 1 d . . . . .
H37 H 0.598134 1.315813 -0.437531 0.031 Uiso 1 1 calc R . . . .
C26 C 0.6295(9) 0.7446(5) 0.3293(8) 0.0295(19) Uani 1 1 d . . . . .
H26 H 0.637955 0.670060 0.326569 0.035 Uiso 1 1 calc R . . . .
C14 C 0.2715(8) 0.3128(6) 1.2208(6) 0.0210(16) Uani 1 1 d . . . . .
H14 H 0.185587 0.330309 1.186395 0.025 Uiso 1 1 calc R . . . .
C42 C 0.5966(10) 0.6369(6) 0.1246(9) 0.034(2) Uani 1 1 d . . . . .
H42A H 0.569845 0.614611 0.049062 0.052 Uiso 1 1 calc GR . . . .
H42B H 0.525421 0.615348 0.176781 0.052 Uiso 1 1 calc GR . . . .
H42C H 0.684492 0.603765 0.145892 0.052 Uiso 1 1 calc GR . . . .

loop_
_atom_site_aniso_label
_atom_site_aniso_U_11
_atom_site_aniso_U_22
_atom_site_aniso_U_33
_atom_site_aniso_U_23
_atom_site_aniso_U_13
_atom_site_aniso_U_12
Br19 0.0319(4) 0.0365(5) 0.0216(4) -0.0023(3) 0.0005(3) -0.0029(4)
Br40 0.0341(4) 0.0323(4) 0.0219(4) -0.0025(3) -0.0004(3) -0.0024(4)
O20 0.031(3) 0.014(2) 0.029(3) -0.001(2) -0.001(3) -0.004(2)
O41 0.035(3) 0.019(3) 0.035(3) -0.012(2) -0.004(3) 0.003(2)
C12 0.017(3) 0.020(3) 0.019(3) -0.007(2) 0.008(2) -0.001(2)
C35 0.019(4) 0.026(4) 0.039(5) -0.011(3) -0.002(3) -0.008(3)
C28 0.026(3) 0.012(3) 0.018(3) 0.0028(19) -0.008(2) 0.0003(19)
C29 0.028(3) 0.024(3) 0.018(3) 0.008(2) -0.006(2) 0.004(2)
C38 0.021(4) 0.021(3) 0.033(4) -0.010(3) -0.003(3) 0.001(3)
C10 0.014(3) 0.016(3) 0.015(3) -0.001(2) 0.001(2) -0.001(2)
C24 0.022(3) 0.022(3) 0.022(4) 0.014(3) 0.002(3) -0.002(3)
C6 0.014(3) 0.015(3) 0.025(4) 0.004(3) 0.001(3) 0.004(2)
C18 0.024(3) 0.012(3) 0.021(4) 0.004(2) 0.006(3) 0.005(2)
C16 0.038(4) 0.018(3) 0.014(4) 0.001(2) -0.005(3) 0.003(3)
C3 0.016(3) 0.022(3) 0.022(3) 0.003(3) 0.007(3) 0.000(3)
C11 0.014(3) 0.021(3) 0.019(3) -0.003(2) 0.002(2) 0.002(2)
C34 0.036(4) 0.007(2) 0.014(3) -0.001(2) 0.001(3) 0.008(2)
C27 0.018(3) 0.014(3) 0.023(4) 0.005(3) 0.002(3) 0.000(2)
C31 0.028(3) 0.011(3) 0.025(3) -0.001(2) -0.006(2) -0.003(2)
C13 0.014(3) 0.021(3) 0.024(4) -0.006(3) 0.000(3) -0.009(2)
C32 0.030(3) 0.002(2) 0.026(3) 0.0028(18) -0.005(2) -0.0003(19)
C21 0.030(4) 0.010(3) 0.059(5) -0.004(3) -0.013(4) -0.004(3)
C1 0.018(3) 0.010(3) 0.022(4) 0.006(2) 0.001(3) -0.003(2)
C9 0.016(3) 0.019(3) 0.030(4) -0.006(2) 0.004(3) 0.000(2)
C30 0.029(3) 0.024(4) 0.016(3) 0.005(2) -0.001(3) 0.003(2)
C39 0.023(3) 0.020(3) 0.022(4) -0.006(3) -0.004(3) -0.008(3)
C22 0.015(3) 0.019(3) 0.025(4) -0.004(3) -0.003(3) 0.002(3)
C33 0.026(3) 0.005(2) 0.027(3) 0.002(2) -0.007(2) -0.0015(19)
C4 0.022(3) 0.029(3) 0.020(3) 0.005(3) -0.004(3) -0.009(3)
C23 0.027(4) 0.010(2) 0.027(4) -0.004(3) -0.004(3) -0.006(3)
C7 0.017(3) 0.017(3) 0.024(4) -0.006(2) 0.005(3) -0.004(2)
C2 0.019(3) 0.017(3) 0.034(4) -0.007(3) -0.004(3) -0.002(3)
C17 0.033(4) 0.021(3) 0.013(3) 0.005(3) -0.005(3) 0.002(3)
C15 0.025(4) 0.038(4) 0.018(4) 0.006(3) -0.004(3) -0.003(3)
C5 0.018(3) 0.025(3) 0.025(4) -0.010(3) -0.002(3) -0.004(3)
C36 0.033(4) 0.024(4) 0.033(4) -0.008(3) 0.010(3) -0.016(3)
C25 0.021(3) 0.023(3) 0.034(4) 0.013(3) 0.007(3) 0.010(3)
C8 0.017(3) 0.016(2) 0.030(3) -0.010(2) 0.005(3) 0.007(2)
C37 0.035(4) 0.021(3) 0.022(4) 0.003(3) 0.004(3) -0.013(3)
C26 0.031(4) 0.006(3) 0.051(5) 0.005(3) -0.008(4) 0.001(3)
C14 0.026(4) 0.028(4) 0.009(3) 0.007(2) -0.002(3) 0.002(3)
C42 0.042(5) 0.020(3) 0.041(4) -0.014(3) -0.002(4) 0.011(3)

loop_
_atom_type_symbol
_atom_type_description
_atom_type_scat_dispersion_real
_atom_type_scat_dispersion_imag
_atom_type_scat_source
C C 0.0181 0.0091 'International Tables Vol C Tables 4.2.6.8 and 6.1.1.4'
H H 0.0000 0.0000 'International Tables Vol C Tables 4.2.6.8 and 6.1.1.4'
Br Br -0.6763 1.2805 'International Tables Vol C Tables 4.2.6.8 and 6.1.1.4'
O O 0.0492 0.0322 'International Tables Vol C Tables 4.2.6.8 and 6.1.1.4'

loop_
_geom_angle_atom_site_label_1
_geom_angle_atom_site_label_2
_geom_angle_atom_site_label_3
_geom_angle
_geom_angle_site_symmetry_1
_geom_angle_site_symmetry_3
_geom_angle_publ_flag
C2 O20 C21 117.9(7) . . ?
C27 O41 C42 117.3(7) . . ?
C7 C12 C11 121.3(7) . . ?
C36 C35 C34 120.3(8) . . ?
C29 C28 C22 120.5(6) . . ?
C29 C28 C33 119.2(7) . . ?
C33 C28 C22 120.3(8) . . ?
C28 C29 C30 120.8(7) . . ?
C39 C38 C37 121.3(8) . . ?
C11 C10 C13 121.3(6) . . ?
C9 C10 C11 116.5(7) . . ?
C9 C10 C13 122.2(7) . . ?
C23 C24 Br40 118.7(6) . . ?
C23 C24 C25 118.2(8) . . ?
C25 C24 Br40 122.9(6) . . ?
C1 C6 C5 119.1(7) . . ?
C13 C18 C17 121.8(7) . . ?
C17 C16 C15 121.6(7) . . ?
C2 C3 C4 119.1(7) . . ?
C12 C11 C10 121.3(6) . . ?
C35 C34 C31 123.0(7) . . ?
C35 C34 C39 119.5(7) . . ?
C39 C34 C31 117.5(7) . . ?
O41 C27 C22 116.0(7) . . ?
O41 C27 C26 123.1(7) . . ?
C22 C27 C26 120.9(8) . . ?
C32 C31 C34 120.2(7) . . ?
C32 C31 C30 119.3(8) . . ?
C30 C31 C34 120.4(8) . . ?
C18 C13 C10 122.0(7) . . ?
C18 C13 C14 117.2(7) . . ?
C14 C13 C10 120.8(6) . . ?
C31 C32 C33 121.0(7) . . ?
C6 C1 C7 118.6(6) . . ?
C6 C1 C2 120.4(8) . . ?
C2 C1 C7 121.0(7) . . ?
C8 C9 C10 121.3(8) . . ?
C31 C30 C29 120.3(8) . . ?
C38 C39 C34 119.4(8) . . ?
C27 C22 C28 123.0(8) . . ?
C27 C22 C23 116.5(8) . . ?
C23 C22 C28 120.3(7) . . ?
C32 C33 C28 119.2(8) . . ?
C5 C4 C3 118.5(8) . . ?
C24 C23 C22 122.1(7) . . ?
C12 C7 C1 122.2(7) . . ?
C12 C7 C8 118.0(7) . . ?
C8 C7 C1 119.8(6) . . ?
O20 C2 C3 125.3(7) . . ?
O20 C2 C1 115.1(8) . . ?
C3 C2 C1 119.6(8) . . ?
C16 C17 C18 119.5(7) . . ?
C14 C15 C16 118.3(8) . . ?
C6 C5 Br19 118.8(6) . . ?
C4 C5 Br19 118.2(7) . . ?
C4 C5 C6 122.9(7) . . ?
C37 C36 C35 121.4(7) . . ?
C26 C25 C24 120.0(8) . . ?
C9 C8 C7 121.6(7) . . ?
C36 C37 C38 118.1(8) . . ?
C25 C26 C27 121.9(7) . . ?
C15 C14 C13 121.7(7) . . ?

loop_
_geom_bond_atom_site_label_1
_geom_bond_atom_site_label_2
_geom_bond_distance
_geom_bond_site_symmetry_2
_geom_bond_publ_flag
Br19 C5 1.924(8) . ?
Br40 C24 1.881(8) . ?
O20 C21 1.381(8) . ?
O20 C2 1.369(10) . ?
O41 C27 1.370(10) . ?
O41 C42 1.481(8) . ?
C12 C11 1.392(11) . ?
C12 C7 1.337(10) . ?
C35 C34 1.382(12) . ?
C35 C36 1.379(12) . ?
C28 C29 1.335(13) . ?
C28 C22 1.473(11) . ?
C28 C33 1.451(10) . ?
C29 C30 1.433(10) . ?
C38 C39 1.347(11) . ?
C38 C37 1.435(11) . ?
C10 C11 1.420(10) . ?
C10 C13 1.460(11) . ?
C10 C9 1.415(11) . ?
C24 C23 1.379(12) . ?
C24 C25 1.408(11) . ?
C6 C1 1.342(11) . ?
C6 C5 1.404(12) . ?
C18 C13 1.394(10) . ?
C18 C17 1.427(10) . ?
C16 C17 1.336(13) . ?
C16 C15 1.425(12) . ?
C3 C4 1.438(11) . ?
C3 C2 1.384(12) . ?
C34 C31 1.516(11) . ?
C34 C39 1.404(11) . ?
C27 C22 1.378(11) . ?
C27 C26 1.391(11) . ?
C31 C32 1.381(12) . ?
C31 C30 1.385(12) . ?
C13 C14 1.413(11) . ?
C32 C33 1.395(11) . ?
C1 C7 1.515(11) . ?
C1 C2 1.436(10) . ?
C9 C8 1.327(11) . ?
C22 C23 1.434(11) . ?
C4 C5 1.351(11) . ?
C7 C8 1.453(12) . ?
C15 C14 1.400(9) . ?
C36 C37 1.352(13) . ?
C25 C26 1.342(13) . ?
